data_4109033
loop_
_publ_author_name
'Alana L. Keen'
'Meghan Doster'
'Samuel A. Johnson'

_publ_section_title
;
 1,4-Shifts in a Dinuclear Ni(I) Biarylyl Complex: A Mechanistic Study of
 C-H Bond Activation by Monovalent Nickel
;
_journal_name_full 'Journal of the American Chemical Society'
_journal_page_first 810
_journal_page_last 819
_journal_paper_doi 10.1021/ja067112w
_journal_volume 129
_journal_year 2007
_chemical_compound_source 'synthesis as described'
_chemical_formula_moiety 'C24 H38 Ni1 P2'
_chemical_formula_sum 'C24 H38 Ni P2'
_chemical_formula_weight 447.19
_chemical_name_systematic
;
 ?
;
_space_group_IT_number 88
_symmetry_cell_setting tetragonal
_symmetry_Int_Tables_number 88
_symmetry_space_group_name_Hall '-I 4ad'
_symmetry_space_group_name_H-M 'I 41/a :2'
_atom_sites_solution_hydrogens geom
_atom_sites_solution_primary direct
_atom_sites_solution_secondary difmap
_audit_creation_date 2006-08-31T14:33:55-00:00
_audit_creation_method 'WinGX routine CIF_UPDATE'
_cell_angle_alpha 90
_cell_angle_beta 90
_cell_angle_gamma 90
_cell_formula_units_Z 8
_cell_length_a 11.0586(19)
_cell_length_b 11.0586(19)
_cell_length_c 38.711(13)
_cell_measurement_reflns_used 6926
_cell_measurement_temperature 173(2)
_cell_measurement_theta_max 27.94
_cell_measurement_theta_min 2.43
_cell_measurement_wavelength 0.71073
_cell_volume 4734(2)
_computing_cell_refinement 'Bruker SMART'
_computing_data_collection 'Bruker SMART'
_computing_data_reduction 'Bruker SAINT'
_computing_molecular_graphics 'Bruker SHELXTL'
_computing_publication_material 'Bruker SHELXTL'
_computing_structure_refinement 'SHELXL-97 (Sheldrick, 1997)'
_computing_structure_solution 'Bruker SHELXTL'
_diffrn_ambient_temperature 173(2)
_diffrn_measured_fraction_theta_full 0.984
_diffrn_measured_fraction_theta_max 0.984
_diffrn_measurement_device_type 'CCD area detector'
_diffrn_measurement_method 'phi and omega scans'
_diffrn_radiation_monochromator graphite
_diffrn_radiation_probe x-ray
_diffrn_radiation_type MoK\a
_diffrn_radiation_wavelength 0.71073
_diffrn_reflns_av_R_equivalents 0.0524
_diffrn_reflns_av_unetI/netI 0.0291
_diffrn_reflns_limit_h_max 14
_diffrn_reflns_limit_h_min -14
_diffrn_reflns_limit_k_max 14
_diffrn_reflns_limit_k_min -14
_diffrn_reflns_limit_l_max 51
_diffrn_reflns_limit_l_min -49
_diffrn_reflns_number 26292
_diffrn_reflns_theta_full 27.99
_diffrn_reflns_theta_max 27.99
_diffrn_reflns_theta_min 2.43
_exptl_absorpt_coefficient_mu 0.961
_exptl_absorpt_correction_T_max 0.8163
_exptl_absorpt_correction_T_min 0.7484
_exptl_absorpt_correction_type multi-scan
_exptl_absorpt_process_details 'SADABS, BRUKER 2001'
_exptl_crystal_colour yellow
_exptl_crystal_density_diffrn 1.255
_exptl_crystal_description block
_exptl_crystal_F_000 1920
_exptl_crystal_size_max 0.32
_exptl_crystal_size_mid 0.25
_exptl_crystal_size_min 0.22
_refine_diff_density_max 0.427
_refine_diff_density_min -0.244
_refine_diff_density_rms 0.069
_refine_ls_extinction_method none
_refine_ls_goodness_of_fit_ref 1.152
_refine_ls_hydrogen_treatment constr
_refine_ls_matrix_type full
_refine_ls_number_parameters 123
_refine_ls_number_reflns 2827
_refine_ls_number_restraints 0
_refine_ls_restrained_S_all 1.152
_refine_ls_R_factor_all 0.0458
_refine_ls_R_factor_gt 0.0385
_refine_ls_shift/su_max 0
_refine_ls_shift/su_mean 0
_refine_ls_structure_factor_coef Fsqd
_refine_ls_weighting_details 'calc w=1/[\s^2^(Fo^2^)+(0.0382P)^2^+4.5280P] where P=(Fo^2^+2Fc^2^)/3'
_refine_ls_weighting_scheme calc
_refine_ls_wR_factor_gt 0.0878
_refine_ls_wR_factor_ref 0.0918
_reflns_number_gt 2536
_reflns_number_total 2827
_reflns_threshold_expression >2sigma(I)
_cod_data_source_file ja067112wsi20061004_122019.cif
_cod_data_source_block ak267m
_cod_original_sg_symbol_H-M 'I 41/a'
_cod_database_code 4109033

loop_
_symmetry_equiv_pos_as_xyz
'x, y, z'
'-x+1/2, -y, z+1/2'
'-y+3/4, x+1/4, z+1/4'
'y+3/4, -x+3/4, z+3/4'
'x+1/2, y+1/2, z+1/2'
'-x+1, -y+1/2, z+1'
'-y+5/4, x+3/4, z+3/4'
'y+5/4, -x+5/4, z+5/4'
'-x, -y, -z'
'x-1/2, y, -z-1/2'
'y-3/4, -x-1/4, -z-1/4'
'-y-3/4, x-3/4, -z-3/4'
'-x+1/2, -y+1/2, -z+1/2'
'x, y+1/2, -z'
'y-1/4, -x+1/4, -z+1/4'
'-y-1/4, x-1/4, -z-1/4'

loop_
_atom_site_label
_atom_site_type_symbol
_atom_site_fract_x
_atom_site_fract_y
_atom_site_fract_z
_atom_site_U_iso_or_equiv
_atom_site_adp_type
_atom_site_occupancy
_atom_site_symmetry_multiplicity
_atom_site_calc_flag
_atom_site_refinement_flags
Ni1 Ni 0 0.75 0.101954(8) 0.01963(11) Uani 1 2 d S
P1 P 0.08121(4) 0.61701(5) 0.065152(13) 0.02221(13) Uani 1 1 d .
C1 C 0.11191(18) 0.72447(17) 0.13908(5) 0.0225(4) Uani 1 1 d .
C2 C 0.06521(18) 0.73826(17) 0.17277(5) 0.0243(4) Uani 1 1 d .
C3 C 0.1394(2) 0.73252(19) 0.20165(5) 0.0313(5) Uani 1 1 d .
H3 H 0.1054 0.739 0.2241 0.038 Uiso 1 1 calc R
C4 C 0.2628(2) 0.71735(19) 0.19775(6) 0.0345(5) Uani 1 1 d .
H4 H 0.3134 0.7114 0.2175 0.041 Uiso 1 1 calc R
C5 C 0.3121(2) 0.71093(19) 0.16505(6) 0.0322(5) Uani 1 1 d .
H5 H 0.3972 0.704 0.1623 0.039 Uiso 1 1 calc R
C6 C 0.23764(18) 0.71461(18) 0.13605(6) 0.0272(4) Uani 1 1 d .
H6 H 0.273 0.7103 0.1137 0.033 Uiso 1 1 calc R
C7 C 0.1751(2) 0.49585(19) 0.08343(6) 0.0332(5) Uani 1 1 d .
H7A H 0.2575 0.5285 0.087 0.04 Uiso 1 1 calc R
H7B H 0.1423 0.4754 0.1065 0.04 Uiso 1 1 calc R
C8 C 0.1862(2) 0.3787(2) 0.06281(8) 0.0489(7) Uani 1 1 d .
H8A H 0.2384 0.3219 0.0753 0.073 Uiso 1 1 calc R
H8B H 0.2216 0.3961 0.0401 0.073 Uiso 1 1 calc R
H8C H 0.1059 0.3428 0.0598 0.073 Uiso 1 1 calc R
C9 C 0.16130(19) 0.6550(2) 0.02507(5) 0.0292(4) Uani 1 1 d .
H9A H 0.18 0.5793 0.0125 0.035 Uiso 1 1 calc R
H9B H 0.1071 0.7039 0.0103 0.035 Uiso 1 1 calc R
C10 C 0.27781(19) 0.7243(2) 0.03081(6) 0.0363(5) Uani 1 1 d .
H10A H 0.3159 0.7414 0.0085 0.054 Uiso 1 1 calc R
H10B H 0.3329 0.6758 0.045 0.054 Uiso 1 1 calc R
H10C H 0.26 0.8006 0.0427 0.054 Uiso 1 1 calc R
C11 C -0.04841(18) 0.53257(19) 0.04849(6) 0.0289(4) Uani 1 1 d .
H11A H -0.0975 0.5867 0.0337 0.035 Uiso 1 1 calc R
H11B H -0.0187 0.4654 0.0338 0.035 Uiso 1 1 calc R
C12 C -0.1287(2) 0.4808(2) 0.07698(7) 0.0401(5) Uani 1 1 d .
H12A H -0.1963 0.4365 0.0666 0.06 Uiso 1 1 calc R
H12B H -0.1602 0.5469 0.0912 0.06 Uiso 1 1 calc R
H12C H -0.0812 0.4256 0.0914 0.06 Uiso 1 1 calc R

loop_
_atom_site_aniso_label
_atom_site_aniso_U_11
_atom_site_aniso_U_22
_atom_site_aniso_U_33
_atom_site_aniso_U_23
_atom_site_aniso_U_13
_atom_site_aniso_U_12
Ni1 0.01915(18) 0.02424(19) 0.01550(18) 0 0 0.00065(12)
P1 0.0208(2) 0.0257(3) 0.0202(3) -0.00276(19) -0.00070(18) 0.00031(18)
C1 0.0276(10) 0.0199(9) 0.0200(9) 0.0001(7) -0.0048(7) -0.0017(7)
C2 0.0344(11) 0.0174(9) 0.0212(9) -0.0001(7) -0.0027(8) -0.0027(8)
C3 0.0460(13) 0.0274(11) 0.0203(10) -0.0008(8) -0.0062(9) -0.0004(9)
C4 0.0434(13) 0.0285(11) 0.0315(12) -0.0002(9) -0.0194(10) 0.0014(9)
C5 0.0270(10) 0.0296(11) 0.0401(13) -0.0018(9) -0.0114(9) -0.0023(8)
C6 0.0277(10) 0.0260(10) 0.0279(10) -0.0019(8) -0.0028(8) -0.0020(8)
C7 0.0304(11) 0.0292(11) 0.0401(13) -0.0003(9) -0.0065(9) 0.0063(8)
C8 0.0402(14) 0.0345(13) 0.0721(19) -0.0123(12) -0.0080(13) 0.0106(11)
C9 0.0288(10) 0.0367(11) 0.0222(10) -0.0062(8) 0.0048(8) -0.0019(8)
C10 0.0239(10) 0.0459(13) 0.0391(13) 0.0006(10) 0.0069(9) -0.0024(9)
C11 0.0231(10) 0.0303(11) 0.0333(11) -0.0058(9) -0.0052(8) -0.0016(8)
C12 0.0311(12) 0.0370(13) 0.0522(15) 0.0012(11) 0.0049(10) -0.0073(9)

loop_
_atom_type_symbol
_atom_type_description
_atom_type_scat_dispersion_real
_atom_type_scat_dispersion_imag
_atom_type_scat_source
C C 0.0033 0.0016 'International Tables Vol C Tables 4.2.6.8 and 6.1.1.4'
H H 0 0 'International Tables Vol C Tables 4.2.6.8 and 6.1.1.4'
Ni Ni 0.3393 1.1124 'International Tables Vol C Tables 4.2.6.8 and 6.1.1.4'
P P 0.1023 0.0942 'International Tables Vol C Tables 4.2.6.8 and 6.1.1.4'

loop_
_geom_angle_atom_site_label_1
_geom_angle_atom_site_label_2
_geom_angle_atom_site_label_3
_geom_angle
_geom_angle_site_symmetry_1
_geom_angle_site_symmetry_3
C1 Ni1 C1 82.90(12) . 6_464
C1 Ni1 P1 146.48(6) . 6_464
C1 Ni1 P1 96.98(6) 6_464 6_464
C1 Ni1 P1 96.98(6) . .
C1 Ni1 P1 146.48(6) 6_464 .
P1 Ni1 P1 100.84(4) 6_464 .
C11 P1 C9 101.35(10) . .
C11 P1 C7 101.91(10) . .
C9 P1 C7 102.70(11) . .
C11 P1 Ni1 104.23(7) . .
C9 P1 Ni1 125.60(7) . .
C7 P1 Ni1 117.48(8) . .
C6 C1 C2 116.71(18) . .
C6 C1 Ni1 126.14(15) . .
C2 C1 Ni1 116.14(15) . .
C3 C2 C1 121.5(2) . .
C3 C2 C2 126.14(13) . 6_464
C1 C2 C2 112.30(11) . 6_464
C4 C3 C2 120.0(2) . .
C5 C4 C3 119.75(19) . .
C4 C5 C6 120.3(2) . .
C5 C6 C1 121.5(2) . .
C8 C7 P1 117.61(17) . .
C10 C9 P1 113.71(15) . .
C12 C11 P1 113.12(15) . .

loop_
_geom_bond_atom_site_label_1
_geom_bond_atom_site_label_2
_geom_bond_distance
_geom_bond_site_symmetry_2
Ni1 C1 1.9176(19) .
Ni1 C1 1.9176(19) 6_464
Ni1 P1 2.2358(6) 6_464
Ni1 P1 2.2358(7) .
P1 C11 1.828(2) .
P1 C9 1.835(2) .
P1 C7 1.837(2) .
C1 C6 1.400(3) .
C1 C2 1.411(3) .
C2 C3 1.388(3) .
C2 C2 1.465(4) 6_464
C3 C4 1.383(3) .
C4 C5 1.380(3) .
C5 C6 1.393(3) .
C7 C8 1.527(3) .
C9 C10 1.516(3) .
C11 C12 1.528(3) .
